data_4309826
loop_
_publ_author_name
'Mohamed Osman Awaleh'
'Antonella Badia'
'Fran\,cois Brisse'

_publ_contact_author_address
;
      Universit\'e de Montr\'eal
      D\'epartement de Chimie
      C.P. 6128, Succ. Centre-ville
      Montr\'eal, Qu\'ebec
      Canada, H3C 3J7
;
_publ_contact_author_email francois.brisse@umontreal.ca
_publ_contact_author_fax '+1 514 343 7586'
_publ_contact_author_name 'Dr Fran\,cois Brisse'
_publ_contact_author_phone '+1 514 343 2088'
_publ_section_title
;
Coordination Networks with Flexible Ligands Based on Silver(I) Salts:
Complexes of 1,3-Bis(phenylthio)propane with Silver(I) Salts of PF6-,
CF3COO-, CF3CF2COO-, CF3CF2CF2COO-,p-TsO-, and CF3SO3-
;
_journal_name_full 'Inorganic Chemistry'
_journal_page_first 7833
_journal_page_last 7845
_journal_paper_doi 10.1021/ic050617n
_journal_volume 44
_journal_year 2005
_chemical_compound_source 'Synthesized by the authors. See text'
_chemical_formula_moiety 'C19 H16 Ag2 F6 O4 S2'
_chemical_formula_sum 'C19 H16 Ag2 F6 O4 S2'
_chemical_formula_weight 702.18
_chemical_name_systematic
; 
 ? 
;
_space_group_IT_number 14
_symmetry_cell_setting monoclinic
_symmetry_space_group_name_Hall '-P 2ybc'
_symmetry_space_group_name_H-M 'P 1 21/c 1'
_atom_sites_solution_hydrogens geom
_atom_sites_solution_primary direct
_atom_sites_solution_secondary difmap
_audit_creation_method SHELXL-97
_cell_angle_alpha 90.00
_cell_angle_beta 91.7090(100)
_cell_angle_gamma 90.00
_cell_formula_units_Z 4
_cell_length_a 26.1193(20)
_cell_length_b 11.21750(100)
_cell_length_c 7.63700(100)
_cell_measurement_reflns_used 6366
_cell_measurement_temperature 220(2)
_cell_measurement_theta_max 72.87
_cell_measurement_theta_min 3.39
_cell_volume 2236.6(4)
_computing_cell_refinement 'SMART (Bruker, 1999)'
_computing_data_collection 'SMART (Bruker, 1999)'
_computing_data_reduction 'SAINT (Bruker, 1999)'
_computing_molecular_graphics 'SHELXTL (Bruker, 1997)'
_computing_publication_material 'UdMX (local program)'
_computing_structure_refinement 'SHELXL97 (Sheldrick, 1997)'
_computing_structure_solution 'SHELXS97 (Sheldrick, 1997)'
_diffrn_ambient_temperature 220(2)
_diffrn_detector_area_resol_mean 5.5
_diffrn_measured_fraction_theta_full 0.970
_diffrn_measured_fraction_theta_max 0.970
_diffrn_measurement_device_type 'Bruker Smart 2000'
_diffrn_measurement_method \w
_diffrn_radiation_monochromator graphite
_diffrn_radiation_source 'Sealed Tube'
_diffrn_radiation_type CuK\a
_diffrn_radiation_wavelength 1.54178
_diffrn_reflns_av_R_equivalents 0.066
_diffrn_reflns_av_sigmaI/netI 0.0480
_diffrn_reflns_limit_h_max 31
_diffrn_reflns_limit_h_min -32
_diffrn_reflns_limit_k_max 13
_diffrn_reflns_limit_k_min -13
_diffrn_reflns_limit_l_max 8
_diffrn_reflns_limit_l_min -7
_diffrn_reflns_number 18324
_diffrn_reflns_theta_full 72.91
_diffrn_reflns_theta_max 72.91
_diffrn_reflns_theta_min 1.69
_diffrn_standards_decay_% -0.52
_diffrn_standards_number 194
_exptl_absorpt_coefficient_mu 16.501
_exptl_absorpt_correction_T_max 0.64
_exptl_absorpt_correction_T_min 0.153
_exptl_absorpt_correction_type multi-scan
_exptl_absorpt_process_details 'Sadabs (Sheldrick,1996)'
_exptl_crystal_colour Colourless
_exptl_crystal_density_diffrn 2.085
_exptl_crystal_density_method 'not measured'
_exptl_crystal_description block
_exptl_crystal_F_000 1368
_exptl_crystal_size_max 0.31
_exptl_crystal_size_mid 0.12
_exptl_crystal_size_min 0.03
_refine_diff_density_max 0.672
_refine_diff_density_min -0.940
_refine_diff_density_rms 0.184
_refine_ls_extinction_method none
_refine_ls_goodness_of_fit_ref 1.007
_refine_ls_hydrogen_treatment constr
_refine_ls_matrix_type full
_refine_ls_number_parameters 298
_refine_ls_number_reflns 4338
_refine_ls_number_restraints 0
_refine_ls_restrained_S_all 1.007
_refine_ls_R_factor_all 0.0495
_refine_ls_R_factor_gt 0.0446
_refine_ls_shift/su_max 0.001
_refine_ls_shift/su_mean 0.000
_refine_ls_structure_factor_coef Fsqd
_refine_ls_weighting_details 'calc w=1/[\s^2^(Fo^2^)+(0.0761P)^2^] where P=(Fo^2^+2Fc^2^)/3'
_refine_ls_weighting_scheme calc
_refine_ls_wR_factor_gt 0.1099
_refine_ls_wR_factor_ref 0.1129
_reflns_number_gt 3742
_reflns_number_total 4338
_reflns_threshold_expression I>2\s(I)
_cod_data_source_file ic050617nsi20050421_105139.cif
_cod_data_source_block Complex2
_cod_depositor_comments
;
The following automatic conversions were performed:
'_symmetry_cell_setting' value 'Monoclinic' changed to 'monoclinic'
according to '/home/saulius/struct/CIF-dictionaries/cif_core.dic'
dictionary named 'cif_core.dic' version 2.4.1 from
2010-06-29.

'_geom_angle_publ_flag' value 'Y' changed to 'y' according to
'/home/saulius/struct/CIF-dictionaries/cif_core.dic' dictionary named
'cif_core.dic' version 2.4.1 from 2010-06-29 (73
times).

'_geom_bond_publ_flag' value 'Y' changed to 'y' according to
'/home/saulius/struct/CIF-dictionaries/cif_core.dic' dictionary named
'cif_core.dic' version 2.4.1 from 2010-06-29 (41 time).

Automatic conversion script
Id: cif_fix_enum 1527 2010-12-29 10:47:43Z saulius 
;
_cod_original_cell_volume 2236.59(40)
_cod_database_code 4309826

loop_
_symmetry_equiv_pos_as_xyz
'x, y, z'
'-x, y+1/2, -z+1/2'
'-x, -y, -z'
'x, -y-1/2, z-1/2'

loop_
_atom_site_label
_atom_site_type_symbol
_atom_site_fract_x
_atom_site_fract_y
_atom_site_fract_z
_atom_site_U_iso_or_equiv
_atom_site_adp_type
_atom_site_occupancy
_atom_site_symmetry_multiplicity
_atom_site_calc_flag
_atom_site_refinement_flags
_atom_site_disorder_assembly
_atom_site_disorder_group
Ag1 Ag 0.275266(12) 0.14870(3) 0.06884(4) 0.03495(12) Uani 1 1 d . . .
Ag2 Ag 0.225490(12) -0.11203(3) 0.13461(4) 0.03515(13) Uani 1 1 d . . .
S1 S 0.30866(4) 0.16776(9) 0.37473(13) 0.0262(2) Uani 1 1 d . . .
S2 S 0.19858(4) -0.18613(9) 0.44270(13) 0.0267(2) Uani 1 1 d . . .
F1 F 0.39033(16) -0.1097(4) -0.2490(6) 0.0829(14) Uani 1 1 d . . .
F2 F 0.41855(13) -0.1155(5) 0.0169(6) 0.0909(16) Uani 1 1 d . . .
F3 F 0.38384(15) -0.2656(3) -0.0995(6) 0.0773(12) Uani 1 1 d . . .
F4 F 0.07396(15) 0.1161(5) -0.0139(8) 0.1084(19) Uani 1 1 d . . .
F5 F 0.10427(19) 0.0963(5) -0.2631(7) 0.120(2) Uani 1 1 d . . .
F6 F 0.10385(17) 0.2630(4) -0.1386(8) 0.1028(18) Uani 1 1 d . . .
O1 O 0.31623(14) -0.0043(3) -0.0831(5) 0.0468(9) Uani 1 1 d . . .
O2 O 0.30742(14) -0.1685(4) 0.0788(6) 0.0582(11) Uani 1 1 d . . .
O3 O 0.19850(13) 0.1915(4) -0.0631(6) 0.0536(10) Uani 1 1 d . . .
O4 O 0.16689(14) 0.0242(4) 0.0425(7) 0.0624(12) Uani 1 1 d . . .
C11 C 0.37685(16) 0.1664(4) 0.3714(6) 0.0302(9) Uani 1 1 d . . .
C12 C 0.40200(19) 0.2732(5) 0.3901(7) 0.0477(13) Uani 1 1 d . . .
H12 H 0.3835 0.3439 0.4075 0.057 Uiso 1 1 calc R . .
C13 C 0.4548(2) 0.2757(6) 0.3832(9) 0.0599(16) Uani 1 1 d . . .
H13 H 0.4722 0.3487 0.3950 0.072 Uiso 1 1 calc R . .
C14 C 0.4819(2) 0.1738(6) 0.3595(9) 0.0645(18) Uani 1 1 d . . .
H14 H 0.5179 0.1763 0.3567 0.077 Uiso 1 1 calc R . .
C15 C 0.4564(2) 0.0669(6) 0.3395(8) 0.0604(17) Uani 1 1 d . . .
H15 H 0.4752 -0.0033 0.3220 0.073 Uiso 1 1 calc R . .
C16 C 0.40366(19) 0.0614(5) 0.3447(7) 0.0459(12) Uani 1 1 d . . .
H16 H 0.3864 -0.0116 0.3306 0.055 Uiso 1 1 calc R . .
C17 C 0.29211(16) 0.0301(4) 0.4887(6) 0.0305(9) Uani 1 1 d . . .
H17A H 0.2960 -0.0387 0.4110 0.037 Uiso 1 1 calc R . .
H17B H 0.3147 0.0189 0.5921 0.037 Uiso 1 1 calc R . .
C18 C 0.23673(17) 0.0411(4) 0.5431(6) 0.0330(9) Uani 1 1 d . . .
H18A H 0.2154 0.0668 0.4424 0.040 Uiso 1 1 calc R . .
H18B H 0.2344 0.1018 0.6348 0.040 Uiso 1 1 calc R . .
C19 C 0.21662(18) -0.0778(4) 0.6116(6) 0.0349(10) Uani 1 1 d . . .
H19A H 0.1867 -0.0619 0.6824 0.042 Uiso 1 1 calc R . .
H19B H 0.2431 -0.1133 0.6890 0.042 Uiso 1 1 calc R . .
C20 C 0.13033(17) -0.1746(4) 0.4257(6) 0.0323(9) Uani 1 1 d . . .
C21 C 0.1064(2) -0.0654(5) 0.3825(7) 0.0436(11) Uani 1 1 d . . .
H21 H 0.1260 0.0035 0.3643 0.052 Uiso 1 1 calc R . .
C22 C 0.0544(2) -0.0614(6) 0.3678(8) 0.0568(15) Uani 1 1 d . . .
H22 H 0.0381 0.0113 0.3403 0.068 Uiso 1 1 calc R . .
C23 C 0.0248(2) -0.1628(6) 0.3927(9) 0.0585(16) Uani 1 1 d . . .
H23 H -0.0111 -0.1590 0.3826 0.070 Uiso 1 1 calc R . .
C24 C 0.0488(2) -0.2680(7) 0.4318(8) 0.0588(16) Uani 1 1 d . . .
H24 H 0.0292 -0.3373 0.4465 0.071 Uiso 1 1 calc R . .
C25 C 0.10139(19) -0.2746(5) 0.4503(7) 0.0443(12) Uani 1 1 d . . .
H25 H 0.1173 -0.3473 0.4797 0.053 Uiso 1 1 calc R . .
C26 C 0.1111(2) 0.1497(5) -0.1126(8) 0.0445(12) Uani 1 1 d . . .
C27 C 0.16467(16) 0.1191(4) -0.0344(6) 0.0313(9) Uani 1 1 d . . .
C28 C 0.32923(16) -0.1037(4) -0.0240(6) 0.0324(10) Uani 1 1 d . . .
C29 C 0.38124(19) -0.1495(4) -0.0898(7) 0.0383(11) Uani 1 1 d . . .

loop_
_atom_site_aniso_label
_atom_site_aniso_U_11
_atom_site_aniso_U_22
_atom_site_aniso_U_33
_atom_site_aniso_U_23
_atom_site_aniso_U_13
_atom_site_aniso_U_12
Ag1 0.02660(19) 0.0395(2) 0.0385(2) 0.00369(13) -0.00464(13) 0.00161(12)
Ag2 0.02603(19) 0.0411(2) 0.0384(2) 0.00056(12) 0.00146(13) 0.00112(12)
S1 0.0196(5) 0.0278(5) 0.0311(5) -0.0015(3) 0.0003(3) -0.0017(4)
S2 0.0213(5) 0.0293(5) 0.0295(5) 0.0012(4) -0.0002(3) -0.0008(4)
F1 0.070(3) 0.110(3) 0.071(3) 0.030(2) 0.035(2) 0.037(2)
F2 0.0258(18) 0.140(4) 0.106(3) -0.057(3) -0.0110(18) 0.009(2)
F3 0.070(3) 0.050(2) 0.113(3) -0.011(2) 0.021(2) 0.0182(19)
F4 0.0251(19) 0.154(5) 0.146(5) 0.048(4) 0.009(2) 0.011(2)
F5 0.083(3) 0.173(5) 0.101(4) -0.074(4) -0.061(3) 0.058(3)
F6 0.067(3) 0.053(2) 0.185(5) 0.015(3) -0.051(3) 0.017(2)
O1 0.045(2) 0.045(2) 0.050(2) -0.0057(16) 0.0045(15) 0.0151(16)
O2 0.0280(19) 0.072(3) 0.075(3) 0.023(2) 0.0153(17) 0.0103(18)
O3 0.0271(18) 0.054(2) 0.079(3) 0.0186(19) -0.0113(17) -0.0048(16)
O4 0.036(2) 0.047(2) 0.104(3) 0.027(2) -0.006(2) 0.0060(17)
C11 0.023(2) 0.038(2) 0.029(2) -0.0029(16) 0.0015(15) -0.0009(17)
C12 0.033(3) 0.044(3) 0.067(4) -0.007(2) 0.013(2) -0.005(2)
C13 0.031(3) 0.072(4) 0.077(4) -0.011(3) 0.008(3) -0.019(3)
C14 0.022(3) 0.103(6) 0.069(4) -0.012(4) 0.004(2) -0.003(3)
C15 0.038(3) 0.079(5) 0.065(4) -0.010(3) -0.002(3) 0.021(3)
C16 0.033(3) 0.045(3) 0.059(3) -0.009(2) -0.001(2) 0.006(2)
C17 0.029(2) 0.027(2) 0.035(2) 0.0036(16) -0.0006(16) -0.0030(17)
C18 0.032(2) 0.031(2) 0.037(2) -0.0040(17) 0.0070(17) -0.0090(18)
C19 0.038(2) 0.039(3) 0.027(2) -0.0038(17) 0.0015(17) -0.014(2)
C20 0.026(2) 0.042(3) 0.029(2) 0.0035(17) -0.0011(16) 0.0060(18)
C21 0.039(3) 0.040(3) 0.052(3) 0.005(2) 0.001(2) 0.009(2)
C22 0.040(3) 0.066(4) 0.064(4) 0.000(3) -0.004(2) 0.017(3)
C23 0.024(3) 0.090(5) 0.062(4) 0.003(3) -0.002(2) 0.006(3)
C24 0.034(3) 0.076(4) 0.066(4) 0.007(3) -0.003(2) -0.013(3)
C25 0.032(2) 0.049(3) 0.052(3) 0.004(2) -0.004(2) -0.004(2)
C26 0.029(3) 0.048(3) 0.056(3) -0.006(2) -0.012(2) 0.007(2)
C27 0.023(2) 0.036(2) 0.034(2) -0.0037(17) -0.0025(16) -0.0004(17)
C28 0.021(2) 0.047(3) 0.028(2) -0.0068(18) -0.0024(16) 0.0044(18)
C29 0.028(2) 0.044(3) 0.042(3) -0.002(2) 0.0021(19) 0.0062(19)

loop_
_atom_type_symbol
_atom_type_description
_atom_type_scat_dispersion_real
_atom_type_scat_dispersion_imag
_atom_type_scat_source
C C 0.0181 0.0091 'International Tables Vol C Tables 4.2.6.8 and 6.1.1.4'
H H 0.0000 0.0000 'International Tables Vol C Tables 4.2.6.8 and 6.1.1.4'
O O 0.0492 0.0322 'International Tables Vol C Tables 4.2.6.8 and 6.1.1.4'
F F 0.0727 0.0534 'International Tables Vol C Tables 4.2.6.8 and 6.1.1.4'
S S 0.3331 0.5567 'International Tables Vol C Tables 4.2.6.8 and 6.1.1.4'
Ag Ag 0.1306 4.2820 'International Tables Vol C Tables 4.2.6.8 and 6.1.1.4'

loop_
_geom_angle_atom_site_label_1
_geom_angle_atom_site_label_2
_geom_angle_atom_site_label_3
_geom_angle_site_symmetry_1
_geom_angle_site_symmetry_2
_geom_angle_site_symmetry_3
_geom_angle
_geom_angle_publ_flag
O3 AG1 O1 . . . 110.19(15) y
O3 AG1 S1 . . . 133.00(12) y
O1 AG1 S1 . . . 112.09(9) y
O3 AG1 S1 . . 4_565 83.71(10) y
O1 AG1 S1 . . 4_565 97.29(10) y
S1 AG1 S1 . . 4_565 109.98(3) y
O3 AG1 AG2 . . . 84.65(10) y
O1 AG1 AG2 . . . 66.93(10) y
S1 AG1 AG2 . . . 93.62(3) y
S1 AG1 AG2 4_565 . . 155.57(3) y
O4 AG2 O2 . . . 139.37(15) y
O4 AG2 S2 . . . 107.32(12) y
O2 AG2 S2 . . . 111.02(11) y
O4 AG2 S2 . . 4 103.21(13) y
O2 AG2 S2 . . 4 84.22(12) y
S2 AG2 S2 . . 4 98.36(2) y
O4 AG2 AG1 . . . 67.26(10) y
O2 AG2 AG1 . . . 80.74(11) y
S2 AG2 AG1 . . . 123.10(3) y
S2 AG2 AG1 4 . . 138.54(2) y
C11 S1 C17 . . . 104.5(2) y
C11 S1 AG1 . . . 108.03(14) y
C17 S1 AG1 . . . 107.09(15) y
C11 S1 AG1 . . 4_566 110.75(15) y
C17 S1 AG1 . . 4_566 107.32(15) y
AG1 S1 AG1 . . 4_566 118.26(4) y
C20 S2 C19 . . . 103.8(2) y
C20 S2 AG2 . . . 101.88(14) y
C19 S2 AG2 . . . 110.76(14) y
C20 S2 AG2 . . 4_556 109.49(15) y
C19 S2 AG2 . . 4_556 96.54(16) y
AG2 S2 AG2 . . 4_556 131.65(4) y
C28 O1 AG1 . . . 126.8(3) y
C28 O2 AG2 . . . 114.3(3) y
C27 O3 AG1 . . . 114.4(3) y
C27 O4 AG2 . . . 139.8(3) y
C12 C11 C16 . . . 120.9(5) y
C12 C11 S1 . . . 117.8(4) y
C16 C11 S1 . . . 121.2(4) y
C11 C12 C13 . . . 119.3(5) y
C11 C12 H12 . . . 120.4 ?
C13 C12 H12 . . . 120.4 ?
C14 C13 C12 . . . 120.8(6) y
C14 C13 H13 . . . 119.6 ?
C12 C13 H13 . . . 119.6 ?
C13 C14 C15 . . . 119.6(5) y
C13 C14 H14 . . . 120.2 ?
C15 C14 H14 . . . 120.2 ?
C14 C15 C16 . . . 121.0(6) y
C14 C15 H15 . . . 119.5 ?
C16 C15 H15 . . . 119.5 ?
C15 C16 C11 . . . 118.3(5) y
C15 C16 H16 . . . 120.9 ?
C11 C16 H16 . . . 120.9 ?
C18 C17 S1 . . . 107.5(3) y
C18 C17 H17A . . . 110.2 ?
S1 C17 H17A . . . 110.2 ?
C18 C17 H17B . . . 110.2 ?
S1 C17 H17B . . . 110.2 ?
H17A C17 H17B . . . 108.5 ?
C17 C18 C19 . . . 111.2(4) y
C17 C18 H18A . . . 109.4 ?
C19 C18 H18A . . . 109.4 ?
C17 C18 H18B . . . 109.4 ?
C19 C18 H18B . . . 109.4 ?
H18A C18 H18B . . . 108 ?
C18 C19 S2 . . . 115.0(3) y
C18 C19 H19A . . . 108.5 ?
S2 C19 H19A . . . 108.5 ?
C18 C19 H19B . . . 108.5 ?
S2 C19 H19B . . . 108.5 ?
H19A C19 H19B . . . 107.5 ?
C25 C20 C21 . . . 120.1(5) y
C25 C20 S2 . . . 119.0(4) y
C21 C20 S2 . . . 120.9(4) y
C22 C21 C20 . . . 118.9(5) y
C22 C21 H21 . . . 120.6 ?
C20 C21 H21 . . . 120.6 ?
C21 C22 C23 . . . 121.2(6) y
C21 C22 H22 . . . 119.4 ?
C23 C22 H22 . . . 119.4 ?
C24 C23 C22 . . . 118.9(5) y
C24 C23 H23 . . . 120.6 ?
C22 C23 H23 . . . 120.6 ?
C23 C24 C25 . . . 121.2(6) y
C23 C24 H24 . . . 119.4 ?
C25 C24 H24 . . . 119.4 ?
C20 C25 C24 . . . 119.7(5) y
C20 C25 H25 . . . 120.2 ?
C24 C25 H25 . . . 120.2 ?
F6 C26 F4 . . . 105.3(5) y
F6 C26 F5 . . . 107.4(5) y
F4 C26 F5 . . . 107.1(6) y
F6 C26 C27 . . . 113.7(5) y
F4 C26 C27 . . . 113.2(5) y
F5 C26 C27 . . . 109.7(4) y
O4 C27 O3 . . . 130.0(5) y
O4 C27 C26 . . . 114.2(4) y
O3 C27 C26 . . . 115.7(4) y
O2 C28 O1 . . . 129.6(4) y
O2 C28 C29 . . . 116.1(4) y
O1 C28 C29 . . . 114.3(4) y
F3 C29 F2 . . . 106.7(5) y
F3 C29 F1 . . . 105.8(5) y
F2 C29 F1 . . . 108.9(5) y
F3 C29 C28 . . . 113.4(4) y
F2 C29 C28 . . . 110.2(4) y
F1 C29 C28 . . . 111.7(4) y

loop_
_geom_bond_atom_site_label_1
_geom_bond_atom_site_label_2
_geom_bond_site_symmetry_1
_geom_bond_site_symmetry_2
_geom_bond_distance
_geom_bond_publ_flag
Ag1 O3 . . 2.268(3) y
Ag1 O1 . . 2.348(3) y
Ag1 S1 . . 2.4784(10) y
Ag1 S1 . 4_565 2.6971(10) y
Ag1 Ag2 . . 3.2459(5) y
Ag2 O4 . . 2.260(4) y
Ag2 O2 . . 2.284(4) y
Ag2 S2 . . 2.6114(10) y
Ag2 S2 . 4 2.7761(11) y
S1 C11 . . 1.782(4) y
S1 C17 . . 1.831(4) y
S1 Ag1 . 4_566 2.6971(10) y
S2 C20 . . 1.788(4) y
S2 C19 . . 1.824(4) y
S2 Ag2 . 4_556 2.7761(11) y
F1 C29 . . 1.323(6) y
F2 C29 . . 1.308(6) y
F3 C29 . . 1.307(6) y
F4 C26 . . 1.301(7) y
F5 C26 . . 1.304(7) y
F6 C26 . . 1.299(7) y
O1 C28 . . 1.246(6) y
O2 C28 . . 1.223(6) y
O3 C27 . . 1.225(6) y
O4 C27 . . 1.217(6) y
C11 C12 . . 1.371(7) y
C11 C16 . . 1.389(7) y
C12 C13 . . 1.382(7) y
C12 H12 . . 0.94 ?
C13 C14 . . 1.359(9) y
C13 H13 . . 0.94 ?
C14 C15 . . 1.378(9) y
C14 H14 . . 0.94 ?
C15 C16 . . 1.381(7) y
C15 H15 . . 0.94 ?
C16 H16 . . 0.94 ?
C17 C18 . . 1.522(5) y
C17 H17a . . 0.98 ?
C17 H17b . . 0.98 ?
C18 C19 . . 1.531(6) y
C18 H18a . . 0.98 ?
C18 H18b . . 0.98 ?
C19 H19a . . 0.98 ?
C19 H19b . . 0.98 ?
C20 C25 . . 1.369(7) y
C20 C21 . . 1.410(7) y
C21 C22 . . 1.361(8) y
C21 H21 . . 0.94 ?
C22 C23 . . 1.392(9) y
C22 H22 . . 0.94 ?
C23 C24 . . 1.366(9) y
C23 H23 . . 0.94 ?
C24 C25 . . 1.377(7) y
C24 H24 . . 0.94 ?
C25 H25 . . 0.94 ?
C26 C27 . . 1.544(6) y
C28 C29 . . 1.550(6) y

loop_
_geom_torsion_atom_site_label_1
_geom_torsion_atom_site_label_2
_geom_torsion_atom_site_label_3
_geom_torsion_atom_site_label_4
_geom_torsion_site_symmetry_1
_geom_torsion_site_symmetry_2
_geom_torsion_site_symmetry_3
_geom_torsion_site_symmetry_4
_geom_torsion
_geom_torsion_publ_flag
O3 AG1 AG2 O4 . . . . -11.75(18) ?
O1 AG1 AG2 O4 . . . . -126.38(17) ?
S1 AG1 AG2 O4 . . . . 121.12(14) ?
S1 AG1 AG2 O4 4_565 . . . -73.55(15) ?
O3 AG1 AG2 O2 . . . . 142.68(17) ?
O1 AG1 AG2 O2 . . . . 28.05(15) ?
S1 AG1 AG2 O2 . . . . -84.44(12) ?
S1 AG1 AG2 O2 4_565 . . . 80.89(13) ?
O3 AG1 AG2 S2 . . . . -108.19(12) ?
O1 AG1 AG2 S2 . . . . 137.18(10) ?
S1 AG1 AG2 S2 . . . . 24.68(4) ?
S1 AG1 AG2 S2 4_565 . . . -169.99(6) ?
O3 AG1 AG2 S2 . . . 4 72.48(12) ?
O1 AG1 AG2 S2 . . . 4 -42.15(10) ?
S1 AG1 AG2 S2 . . . 4 -154.64(4) ?
S1 AG1 AG2 S2 4_565 . . 4 10.69(7) ?
O3 AG1 S1 C11 . . . . -160.3(2) ?
O1 AG1 S1 C11 . . . . 47.06(19) ?
S1 AG1 S1 C11 4_565 . . . -60.00(16) ?
AG2 AG1 S1 C11 . . . . 113.61(16) ?
O3 AG1 S1 C17 . . . . 87.6(2) ?
O1 AG1 S1 C17 . . . . -64.96(18) ?
S1 AG1 S1 C17 4_565 . . . -172.02(14) ?
AG2 AG1 S1 C17 . . . . 1.59(15) ?
O3 AG1 S1 AG1 . . . 4_566 -33.62(14) ?
O1 AG1 S1 AG1 . . . 4_566 173.78(11) ?
S1 AG1 S1 AG1 4_565 . . 4_566 66.72(6) ?
AG2 AG1 S1 AG1 . . . 4_566 -119.68(4) ?
O4 AG2 S2 C20 . . . . 31.4(2) ?
O2 AG2 S2 C20 . . . . -162.3(2) ?
S2 AG2 S2 C20 4 . . . -75.32(16) ?
AG1 AG2 S2 C20 . . . . 105.13(16) ?
O4 AG2 S2 C19 . . . . -78.5(2) ?
O2 AG2 S2 C19 . . . . 87.8(2) ?
S2 AG2 S2 C19 4 . . . 174.74(18) ?
AG1 AG2 S2 C19 . . . . -4.81(18) ?
O4 AG2 S2 AG2 . . . 4_556 161.45(13) ?
O2 AG2 S2 AG2 . . . 4_556 -32.25(14) ?
S2 AG2 S2 AG2 4 . . 4_556 54.73(7) ?
AG1 AG2 S2 AG2 . . . 4_556 -124.82(4) ?
O3 AG1 O1 C28 . . . . -119.6(4) ?
S1 AG1 O1 C28 . . . . 39.4(4) ?
S1 AG1 O1 C28 4_565 . . . 154.4(4) ?
AG2 AG1 O1 C28 . . . . -45.0(4) ?
O4 AG2 O2 C28 . . . . 6.0(5) ?
S2 AG2 O2 C28 . . . . -153.7(4) ?
S2 AG2 O2 C28 4 . . . 109.5(4) ?
AG1 AG2 O2 C28 . . . . -31.7(4) ?
O1 AG1 O3 C27 . . . . 76.7(4) ?
S1 AG1 O3 C27 . . . . -76.3(4) ?
S1 AG1 O3 C27 4_565 . . . 172.1(4) ?
AG2 AG1 O3 C27 . . . . 13.7(4) ?
O2 AG2 O4 C27 . . . . -19.6(8) ?
S2 AG2 O4 C27 . . . . 140.5(6) ?
S2 AG2 O4 C27 4 . . . -116.2(6) ?
AG1 AG2 O4 C27 . . . . 21.2(6) ?
C17 S1 C11 C12 . . . . -143.6(4) ?
AG1 S1 C11 C12 . . . . 102.6(4) ?
AG1 S1 C11 C12 4_566 . . . -28.4(4) ?
C17 S1 C11 C16 . . . . 38.5(5) ?
AG1 S1 C11 C16 . . . . -75.3(4) ?
AG1 S1 C11 C16 4_566 . . . 153.8(4) ?
C16 C11 C12 C13 . . . . -0.3(9) ?
S1 C11 C12 C13 . . . . -178.2(5) ?
C11 C12 C13 C14 . . . . -0.5(9) ?
C12 C13 C14 C15 . . . . 1.0(10) ?
C13 C14 C15 C16 . . . . -0.6(10) ?
C14 C15 C16 C11 . . . . -0.2(9) ?
C12 C11 C16 C15 . . . . 0.7(8) ?
S1 C11 C16 C15 . . . . 178.5(4) ?
C11 S1 C17 C18 . . . . 164.1(3) ?
AG1 S1 C17 C18 . . . . -81.5(3) ?
AG1 S1 C17 C18 4_566 . . . 46.4(3) ?
S1 C17 C18 C19 . . . . 170.3(3) ?
C17 C18 C19 S2 . . . . -78.2(4) ?
C20 S2 C19 C18 . . . . -100.6(4) ?
AG2 S2 C19 C18 . . . . 8.0(4) ?
AG2 S2 C19 C18 4_556 . . . 147.4(3) ?
C19 S2 C20 C25 . . . . -123.2(4) ?
AG2 S2 C20 C25 . . . . 121.7(4) ?
AG2 S2 C20 C25 4_556 . . . -21.0(4) ?
C19 S2 C20 C21 . . . . 58.7(4) ?
AG2 S2 C20 C21 . . . . -56.5(4) ?
AG2 S2 C20 C21 4_556 . . . 160.9(4) ?
C25 C20 C21 C22 . . . . 0.6(8) ?
S2 C20 C21 C22 . . . . 178.8(4) ?
C20 C21 C22 C23 . . . . -0.7(9) ?
C21 C22 C23 C24 . . . . -0.3(10) ?
C22 C23 C24 C25 . . . . 1.3(10) ?
C21 C20 C25 C24 . . . . 0.3(8) ?
S2 C20 C25 C24 . . . . -177.8(4) ?
C23 C24 C25 C20 . . . . -1.3(9) ?
AG2 O4 C27 O3 . . . . -17.1(10) ?
AG2 O4 C27 C26 . . . . 160.6(5) ?
AG1 O3 C27 O4 . . . . -6.1(8) ?
AG1 O3 C27 C26 . . . . 176.3(3) ?
F6 C26 C27 O4 . . . . 157.2(6) ?
F4 C26 C27 O4 . . . . 37.0(7) ?
F5 C26 C27 O4 . . . . -82.5(7) ?
F6 C26 C27 O3 . . . . -24.8(8) ?
F4 C26 C27 O3 . . . . -145.0(6) ?
F5 C26 C27 O3 . . . . 95.5(6) ?
AG2 O2 C28 O1 . . . . 10.9(7) ?
AG2 O2 C28 C29 . . . . -170.2(3) ?
AG1 O1 C28 O2 . . . . 37.3(7) ?
AG1 O1 C28 C29 . . . . -141.7(3) ?
O2 C28 C29 F3 . . . . 31.2(7) ?
O1 C28 C29 F3 . . . . -149.6(5) ?
O2 C28 C29 F2 . . . . -88.2(6) ?
O1 C28 C29 F2 . . . . 90.9(6) ?
O2 C28 C29 F1 . . . . 150.6(5) ?
O1 C28 C29 F1 . . . . -30.3(6) ?
